data_4502464
loop_
_publ_author_name
'Liu, Li'
'Huang, Shu-Ping'
'Yang, Guo-Dong'
'Zhang, Hao'
'Wang, Xiao-Li'
'Fu, Zhi-Yong'
'Dai, Jing-Cao'

_publ_section_title
;
 Zn[Htma][ddm]: An Interesting Three-Dimensional Chiral Nonlinear
 Optical-Active Zinc-Trimesate Framework&#x2020;
;
_journal_issue 2
_journal_name_full 'Crystal Growth &amp; Design'
_journal_page_first 930
_journal_paper_doi 10.1021/cg901259e
_journal_volume 10
_journal_year 2010
_chemical_formula_sum 'C22 H18 N2 O6 Zn'
_chemical_formula_weight 471.75
_chemical_name_systematic
; 
 ? 
;
_space_group_IT_number 19
_symmetry_cell_setting orthorhombic
_symmetry_space_group_name_Hall 'P 2ac 2ab'
_symmetry_space_group_name_H-M 'P 21 21 21'
_atom_sites_solution_hydrogens geom
_atom_sites_solution_primary direct
_atom_sites_solution_secondary difmap
_audit_creation_method SHELXL-97
_cell_angle_alpha 90.00
_cell_angle_beta 90.00
_cell_angle_gamma 90.00
_cell_formula_units_Z 4
_cell_length_a 5.4533(3)
_cell_length_b 17.5926(10)
_cell_length_c 20.5420(13)
_cell_measurement_reflns_used 5031
_cell_measurement_temperature 293(2)
_cell_measurement_theta_max 27.4835
_cell_measurement_theta_min 3.0478
_cell_volume 1970.8(2)
_computing_cell_refinement 'Crystalclear (Rigaku Corp., 2000)'
_computing_data_collection 'Crystalclear (Rigaku Corp., 2000)'
_computing_data_reduction 'Crystalclear (Rigaku Corp., 2000)'
_computing_molecular_graphics 'Bruker SHELXTL'
_computing_publication_material 'Bruker SHELXTL'
_computing_structure_refinement 'SHELXL-97 (Sheldrick, 1997)'
_computing_structure_solution 'SHELXS-97 (Sheldrick, 1990)'
_diffrn_ambient_temperature 293(2)
_diffrn_detector_area_resol_mean 14.6306
_diffrn_measured_fraction_theta_full 0.999
_diffrn_measured_fraction_theta_max 0.999
_diffrn_measurement_device_type 'CCD Mercury70 (2x2 bin mode)'
_diffrn_measurement_method CCD_Profile_fitting
_diffrn_radiation_monochromator graphite
_diffrn_radiation_source 'fine-focus sealed tube'
_diffrn_radiation_type MoK\a
_diffrn_radiation_wavelength 0.71073
_diffrn_reflns_av_R_equivalents 0.0353
_diffrn_reflns_av_sigmaI/netI 0.0418
_diffrn_reflns_limit_h_max 7
_diffrn_reflns_limit_h_min -6
_diffrn_reflns_limit_k_max 22
_diffrn_reflns_limit_k_min -18
_diffrn_reflns_limit_l_max 26
_diffrn_reflns_limit_l_min -26
_diffrn_reflns_number 15026
_diffrn_reflns_theta_full 27.48
_diffrn_reflns_theta_max 27.48
_diffrn_reflns_theta_min 2.30
_exptl_absorpt_coefficient_mu 1.291
_exptl_absorpt_correction_T_max 1.0000
_exptl_absorpt_correction_T_min 0.8204
_exptl_absorpt_correction_type multi-scan
_exptl_absorpt_process_details Crystalclear
_exptl_crystal_colour Brown
_exptl_crystal_density_diffrn 1.590
_exptl_crystal_density_method 'not measured'
_exptl_crystal_description Prism
_exptl_crystal_F_000 968
_exptl_crystal_size_max 0.2000
_exptl_crystal_size_mid 0.2000
_exptl_crystal_size_min 0.1800
_refine_diff_density_max 0.331
_refine_diff_density_min -0.509
_refine_diff_density_rms 0.056
_refine_ls_abs_structure_details 'Flack H D (1983), Acta Cryst. A39, 876-881'
_refine_ls_abs_structure_Flack 0.008(15)
_refine_ls_extinction_method none
_refine_ls_goodness_of_fit_ref 1.073
_refine_ls_hydrogen_treatment mixed
_refine_ls_matrix_type full
_refine_ls_number_parameters 284
_refine_ls_number_reflns 4486
_refine_ls_number_restraints 0
_refine_ls_restrained_S_all 1.073
_refine_ls_R_factor_all 0.0456
_refine_ls_R_factor_gt 0.0376
_refine_ls_shift/su_max 0.005
_refine_ls_shift/su_mean 0.001
_refine_ls_structure_factor_coef Fsqd
_refine_ls_weighting_details 'calc w=1/[\s^2^(Fo^2^)+(0.0425P)^2^+0.1079P] where P=(Fo^2^+2Fc^2^)/3'
_refine_ls_weighting_scheme calc
_refine_ls_wR_factor_gt 0.0857
_refine_ls_wR_factor_ref 0.0911
_reflns_number_gt 3930
_reflns_number_total 4486
_reflns_threshold_expression >2sigma(I)
_cod_data_source_file cg901259e_si_002.cif
_cod_data_source_block ygd5a
_cod_depositor_comments
;
The following automatic conversions were performed:

'_symmetry_cell_setting' value 'Orthorhombic' changed to
'orthorhombic' according to
/home/saulius/struct/CIF-dictionaries/cif_core.dic dictionary named
'cif_core.dic' version 2.4.2 from
2011-04-26.

'_exptl_absorpt_correction_type' value 'Multi-scan'
changed to 'multi-scan' according to
/home/saulius/struct/CIF-dictionaries/cif_core.dic dictionary named
'cif_core.dic' version 2.4.2 from 2011-04-26.

Automatic conversion script
Id: cif_fix_values 1715 2011-07-08 13:25:40Z adriana 
;
_cod_original_sg_symbol_H-M P2(1)2(1)2(1)
_cod_database_code 4502464

loop_
_symmetry_equiv_pos_as_xyz
'x, y, z'
'-x+1/2, -y, z+1/2'
'-x, y+1/2, -z+1/2'
'x+1/2, -y+1/2, -z'

loop_
_atom_site_label
_atom_site_type_symbol
_atom_site_fract_x
_atom_site_fract_y
_atom_site_fract_z
_atom_site_U_iso_or_equiv
_atom_site_adp_type
_atom_site_occupancy
_atom_site_symmetry_multiplicity
_atom_site_calc_flag
_atom_site_refinement_flags
Zn Zn 1.50160(7) 0.377933(16) 0.739590(14) 0.03143(10) Uani 1 1 d .
N1 N 1.2372(5) 0.32511(13) 0.79285(12) 0.0330(6) Uani 1 1 d .
H1A H 1.0896 0.3444 0.7822 0.040 Uiso 1 1 calc R
H1B H 1.2361 0.2752 0.7831 0.040 Uiso 1 1 calc R
N2 N 2.1340(5) 0.58022(15) 1.15172(13) 0.0430(7) Uani 1 1 d .
H2B H 2.2279 0.5687 1.1839 0.052 Uiso 1 1 calc R
H2C H 2.1414 0.6248 1.1347 0.052 Uiso 1 1 calc R
O1 O 1.5993(4) 0.46176(11) 0.79469(11) 0.0429(6) Uani 1 1 d .
O2 O 1.9656(5) 0.46350(11) 0.74726(10) 0.0430(6) Uani 1 1 d .
O3 O 2.2601(5) 0.80501(11) 0.79259(12) 0.0461(6) Uani 1 1 d .
O4 O 2.4298(5) 0.70343(12) 0.74595(11) 0.0494(6) Uani 1 1 d .
O5 O 1.5997(4) 0.77153(13) 0.95391(10) 0.0453(6) Uani 1 1 d .
O6 O 1.4170(5) 0.65843(14) 0.96101(13) 0.0520(7) Uani 1 1 d .
C1 C 1.8513(6) 0.56823(16) 0.81321(14) 0.0317(7) Uani 1 1 d .
C2 C 2.0407(5) 0.61251(15) 0.78969(14) 0.0333(6) Uani 1 1 d .
H2A H 2.1454 0.5925 0.7584 0.040 Uiso 1 1 calc R
C3 C 2.0785(6) 0.68611(15) 0.81158(13) 0.0310(7) Uani 1 1 d .
C4 C 1.9283(6) 0.71454(15) 0.85986(13) 0.0333(7) Uani 1 1 d .
H4A H 1.9533 0.7636 0.8753 0.040 Uiso 1 1 calc R
C5 C 1.7388(6) 0.67035(16) 0.88594(14) 0.0327(6) Uani 1 1 d .
C6 C 1.7005(6) 0.59679(16) 0.86149(14) 0.0332(7) Uani 1 1 d .
H6A H 1.5733 0.5672 0.8778 0.040 Uiso 1 1 calc R
C7 C 1.8073(6) 0.49188(16) 0.78253(14) 0.0335(7) Uani 1 1 d .
C8 C 2.2746(6) 0.73362(16) 0.78088(14) 0.0329(6) Uani 1 1 d .
C9 C 1.5828(6) 0.70486(17) 0.93646(14) 0.0350(7) Uani 1 1 d .
C10 C 1.2777(5) 0.33459(15) 0.86197(14) 0.0295(6) Uani 1 1 d .
C11 C 1.1209(6) 0.3764(2) 0.90002(15) 0.0443(8) Uani 1 1 d .
H11A H 0.9809 0.3978 0.8818 0.053 Uiso 1 1 calc R
C12 C 1.1712(6) 0.3868(2) 0.96603(16) 0.0450(8) Uani 1 1 d .
H12A H 1.0666 0.4164 0.9912 0.054 Uiso 1 1 calc R
C13 C 1.3731(6) 0.35391(17) 0.99425(14) 0.0342(7) Uani 1 1 d .
C14 C 1.5292(7) 0.31217(16) 0.95504(13) 0.0373(7) Uani 1 1 d .
H14A H 1.6689 0.2905 0.9732 0.045 Uiso 1 1 calc R
C15 C 1.4826(7) 0.30192(16) 0.88945(13) 0.0372(6) Uani 1 1 d .
H15A H 1.5889 0.2731 0.8640 0.045 Uiso 1 1 calc R
C16 C 1.4259(7) 0.36076(19) 1.06606(15) 0.0443(9) Uani 1 1 d .
H16A H 1.4803 0.3116 1.0818 0.053 Uiso 1 1 calc R
H16B H 1.2738 0.3728 1.0882 0.053 Uiso 1 1 calc R
C17 C 1.9654(6) 0.52512(17) 1.12649(13) 0.0364(7) Uani 1 1 d .
C18 C 1.9556(7) 0.45387(17) 1.15424(15) 0.0433(8) Uani 1 1 d .
H18A H 2.0658 0.4407 1.1869 0.052 Uiso 1 1 calc R
C19 C 1.7828(7) 0.40222(18) 1.13357(15) 0.0412(8) Uani 1 1 d .
H19A H 1.7784 0.3543 1.1527 0.049 Uiso 1 1 calc R
C20 C 1.6151(6) 0.41938(17) 1.08512(14) 0.0352(7) Uani 1 1 d .
C21 C 1.6290(7) 0.49069(19) 1.05770(15) 0.0430(8) Uani 1 1 d .
H21A H 1.5194 0.5037 1.0248 0.052 Uiso 1 1 calc R
C22 C 1.8020(7) 0.54390(18) 1.07766(15) 0.0413(8) Uani 1 1 d .
H22A H 1.8077 0.5917 1.0583 0.050 Uiso 1 1 calc R
H6B H 1.332(9) 0.680(2) 0.987(2) 0.071(15) Uiso 1 1 d .

loop_
_atom_site_aniso_label
_atom_site_aniso_U_11
_atom_site_aniso_U_22
_atom_site_aniso_U_33
_atom_site_aniso_U_23
_atom_site_aniso_U_13
_atom_site_aniso_U_12
Zn 0.03601(19) 0.02364(16) 0.03463(16) -0.00051(11) 0.00337(18) -0.00132(17)
N1 0.0305(14) 0.0326(12) 0.0358(13) -0.0006(10) -0.0041(11) -0.0020(11)
N2 0.0459(17) 0.0430(16) 0.0402(14) -0.0102(12) -0.0052(13) -0.0040(13)
O1 0.0467(14) 0.0343(11) 0.0477(12) -0.0083(10) 0.0099(11) -0.0137(10)
O2 0.0469(15) 0.0304(10) 0.0519(12) -0.0080(8) 0.0055(11) 0.0015(10)
O3 0.0483(15) 0.0251(10) 0.0651(15) -0.0009(10) 0.0124(12) -0.0051(10)
O4 0.0583(17) 0.0316(11) 0.0582(14) 0.0008(10) 0.0224(11) -0.0051(11)
O5 0.0480(14) 0.0385(12) 0.0495(13) -0.0141(10) -0.0004(11) 0.0023(11)
O6 0.0611(18) 0.0415(13) 0.0533(14) -0.0069(12) 0.0250(13) -0.0022(12)
C1 0.0382(18) 0.0210(13) 0.0360(15) 0.0007(11) 0.0006(13) -0.0037(12)
C2 0.0363(18) 0.0295(13) 0.0342(13) -0.0042(11) 0.0048(13) -0.0034(13)
C3 0.0334(18) 0.0240(13) 0.0357(15) 0.0020(11) -0.0014(12) -0.0027(11)
C4 0.0407(19) 0.0244(13) 0.0347(14) -0.0006(11) -0.0058(12) -0.0021(12)
C5 0.0329(17) 0.0304(14) 0.0348(15) -0.0025(12) -0.0020(13) 0.0010(13)
C6 0.0362(18) 0.0278(14) 0.0357(16) -0.0015(12) 0.0020(14) -0.0043(12)
C7 0.0398(18) 0.0267(14) 0.0339(14) 0.0020(12) -0.0011(14) -0.0025(13)
C8 0.0359(17) 0.0301(14) 0.0326(14) 0.0037(12) -0.0065(13) -0.0047(13)
C9 0.0408(19) 0.0313(15) 0.0328(14) -0.0032(13) -0.0023(13) 0.0019(13)
C10 0.0299(16) 0.0283(14) 0.0305(14) 0.0006(11) -0.0005(12) -0.0053(12)
C11 0.0350(18) 0.057(2) 0.0406(17) -0.0003(16) 0.0006(14) 0.0124(17)
C12 0.042(2) 0.050(2) 0.0427(17) -0.0087(16) 0.0108(15) 0.0095(16)
C13 0.0349(17) 0.0337(15) 0.0341(15) -0.0036(12) 0.0029(13) -0.0074(13)
C14 0.0348(19) 0.0412(16) 0.0360(13) -0.0029(12) -0.0037(15) 0.0063(15)
C15 0.0365(17) 0.0385(14) 0.0366(13) -0.0042(11) 0.0025(17) 0.0077(16)
C16 0.050(2) 0.0509(19) 0.0320(14) -0.0047(14) 0.0053(14) -0.0103(16)
C17 0.0358(19) 0.0394(15) 0.0341(14) -0.0097(11) 0.0011(14) 0.0053(14)
C18 0.051(2) 0.0390(16) 0.0397(15) -0.0076(13) -0.0103(15) 0.0135(16)
C19 0.055(2) 0.0322(16) 0.0365(17) -0.0037(13) -0.0026(16) 0.0076(15)
C20 0.0367(17) 0.0392(17) 0.0296(14) -0.0066(13) 0.0008(13) 0.0029(14)
C21 0.049(2) 0.0467(19) 0.0335(15) 0.0002(14) -0.0095(15) 0.0027(16)
C22 0.052(2) 0.0332(16) 0.0384(16) 0.0009(14) -0.0054(15) 0.0029(15)

loop_
_atom_type_symbol
_atom_type_description
_atom_type_scat_dispersion_real
_atom_type_scat_dispersion_imag
_atom_type_scat_source
C C 0.0033 0.0016 'International Tables Vol C Tables 4.2.6.8 and 6.1.1.4'
H H 0.0000 0.0000 'International Tables Vol C Tables 4.2.6.8 and 6.1.1.4'
N N 0.0061 0.0033 'International Tables Vol C Tables 4.2.6.8 and 6.1.1.4'
O O 0.0106 0.0060 'International Tables Vol C Tables 4.2.6.8 and 6.1.1.4'
Zn Zn 0.2839 1.4301 'International Tables Vol C Tables 4.2.6.8 and 6.1.1.4'

loop_
_geom_angle_atom_site_label_1
_geom_angle_atom_site_label_2
_geom_angle_atom_site_label_3
_geom_angle
_geom_angle_site_symmetry_1
_geom_angle_site_symmetry_3
O1 Zn O3 121.25(10) . 3_946
O1 Zn N1 103.23(9) . .
O3 Zn N1 110.82(10) 3_946 .
O1 Zn N2 109.58(10) . 2_864
O3 Zn N2 100.14(11) 3_946 2_864
N1 Zn N2 112.04(10) . 2_864
C10 N1 Zn 111.51(18) . .
C17 N2 Zn 108.92(19) . 2_865
C7 O1 Zn 116.5(2) . .
C8 O3 Zn 122.9(2) . 3_956
C2 C1 C6 119.4(3) . .
C2 C1 C7 118.5(3) . .
C6 C1 C7 122.0(3) . .
C1 C2 C3 121.7(3) . .
C4 C3 C2 118.9(3) . .
C4 C3 C8 121.6(3) . .
C2 C3 C8 119.4(3) . .
C3 C4 C5 120.8(3) . .
C4 C5 C6 119.0(3) . .
C4 C5 C9 117.8(3) . .
C6 C5 C9 123.1(3) . .
C1 C6 C5 120.2(3) . .
O2 C7 O1 124.7(3) . .
O2 C7 C1 119.8(3) . .
O1 C7 C1 115.5(3) . .
O4 C8 O3 125.1(3) . .
O4 C8 C3 119.7(3) . .
O3 C8 C3 115.1(3) . .
O5 C9 O6 122.0(3) . .
O5 C9 C5 123.7(3) . .
O6 C9 C5 114.2(3) . .
C11 C10 C15 119.7(3) . .
C11 C10 N1 121.7(3) . .
C15 C10 N1 118.6(2) . .
C10 C11 C12 120.1(3) . .
C13 C12 C11 120.8(3) . .
C12 C13 C14 118.2(3) . .
C12 C13 C16 122.2(3) . .
C14 C13 C16 119.6(3) . .
C15 C14 C13 121.6(3) . .
C10 C15 C14 119.6(3) . .
C13 C16 C20 116.0(3) . .
C18 C17 C22 119.5(3) . .
C18 C17 N2 119.4(3) . .
C22 C17 N2 121.0(3) . .
C19 C18 C17 120.0(3) . .
C18 C19 C20 122.0(3) . .
C21 C20 C19 117.1(3) . .
C21 C20 C16 123.6(3) . .
C19 C20 C16 119.2(3) . .
C20 C21 C22 122.0(3) . .
C17 C22 C21 119.4(3) . .

loop_
_geom_bond_atom_site_label_1
_geom_bond_atom_site_label_2
_geom_bond_distance
_geom_bond_site_symmetry_2
Zn O1 1.934(2) .
Zn O3 1.942(2) 3_946
Zn N1 2.035(2) .
Zn N2 2.085(3) 2_864
N1 C10 1.447(4) .
N2 C17 1.433(4) .
N2 Zn 2.085(3) 2_865
O1 C7 1.277(4) .
O2 C7 1.233(4) .
O3 C8 1.281(3) .
O3 Zn 1.942(2) 3_956
O4 C8 1.230(4) .
O5 C9 1.230(3) .
O6 C9 1.319(4) .
C1 C2 1.381(4) .
C1 C6 1.383(4) .
C1 C7 1.503(4) .
C2 C3 1.386(4) .
C3 C4 1.380(4) .
C3 C8 1.496(4) .
C4 C5 1.400(4) .
C5 C6 1.404(4) .
C5 C9 1.473(4) .
C10 C11 1.372(4) .
C10 C15 1.378(4) .
C11 C12 1.396(4) .
C12 C13 1.372(5) .
C13 C14 1.383(4) .
C13 C16 1.508(4) .
C14 C15 1.383(4) .
C16 C20 1.510(5) .
C17 C18 1.378(4) .
C17 C22 1.382(4) .
C18 C19 1.376(5) .
C19 C20 1.385(5) .
C20 C21 1.377(4) .
C21 C22 1.391(5) .
